data_2103732
loop_
_publ_author_name
'Olivato, Paulo R.'
'Ribeiro, Douglas S.'
'Zukerman-Schpector, J.'
'Bombieri, Gabriella'

_publ_section_title
;
 Self-association and stereochemistry study of 2-methylthio-,
 2-dimethylaminocyclohexanone oximes and the parent cyclohexanone oxime
;
_journal_issue 5
_journal_name_full 'Acta Crystallographica Section B'
_journal_page_first 705
_journal_page_last 713
_journal_paper_doi 10.1107/S0108768101009624
_journal_volume 57
_journal_year 2001
_chemical_formula_moiety 'C7 H13 N O S'
_chemical_formula_sum 'C7 H13 N O S'
_chemical_formula_weight 159.24
_chemical_name_systematic
;
2-methylthio-cyclohexanone oxime
;
_space_group_IT_number 14
_symmetry_cell_setting monoclinic
_symmetry_space_group_name_Hall '-P 2ybc'
_symmetry_space_group_name_H-M 'P 1 21/c 1'
_cell_angle_alpha 90.00
_cell_angle_beta 107.660(10)
_cell_angle_gamma 90.00
_cell_formula_units_Z 4
_cell_length_a 5.2634(9)
_cell_length_b 23.222(3)
_cell_length_c 7.3962(8)
_cell_measurement_reflns_used 25
_cell_measurement_temperature 293(2)
_cell_measurement_theta_max 18.02
_cell_measurement_theta_min 9.14
_cell_volume 861.4(2)
_computing_cell_refinement 'CAD4 Software (Enraf-Nonius,1989)'
_computing_data_collection 'CAD4 Software (Enraf-Nonius,1989)'
_computing_data_reduction 'CAD4 Software (Enraf-Nonius, 1989)'
_computing_molecular_graphics 'ZORTEP (Zsolnai, 1995)'
_computing_publication_material 'SHELXL-97 (Sheldrick, 1997)'
_computing_structure_refinement 'SHELXL-97 (Sheldrick, 1997)'
_computing_structure_solution 'SHELXS-86 (Sheldrick, 1985)'
_diffrn_measurement_device_type 'Enraf-Nonius CAD4'
_diffrn_measurement_method \w/--2\q
_diffrn_radiation_monochromator graphite
_diffrn_radiation_source 'fine-focus sealed tube'
_diffrn_radiation_type MoK\a
_diffrn_radiation_wavelength .71073
_diffrn_reflns_av_R_equivalents .0244
_diffrn_reflns_limit_h_max 6
_diffrn_reflns_limit_h_min -6
_diffrn_reflns_limit_k_max 28
_diffrn_reflns_limit_k_min 0
_diffrn_reflns_limit_l_max 0
_diffrn_reflns_limit_l_min -8
_diffrn_reflns_number 1725
_diffrn_reflns_theta_max 25.49
_diffrn_reflns_theta_min 3.02
_diffrn_standards_decay_% 1.3
_diffrn_standards_interval_time 60
_diffrn_standards_number 3
_exptl_absorpt_coefficient_mu .312
_exptl_absorpt_correction_type none
_exptl_crystal_colour colourless
_exptl_crystal_density_diffrn 1.228
_exptl_crystal_density_meas ?
_exptl_crystal_description irregular
_exptl_crystal_F_000 344
_exptl_crystal_size_max .30
_exptl_crystal_size_mid .20
_exptl_crystal_size_min .20
_refine_diff_density_max .132
_refine_diff_density_min -.204
_refine_ls_extinction_method none
_refine_ls_goodness_of_fit_all 1.003
_refine_ls_goodness_of_fit_ref 1.003
_refine_ls_hydrogen_treatment mixed
_refine_ls_matrix_type full
_refine_ls_number_parameters 92
_refine_ls_number_reflns 1602
_refine_ls_number_restraints 0
_refine_ls_restrained_S_all 1.003
_refine_ls_restrained_S_obs 1.003
_refine_ls_R_factor_all .0967
_refine_ls_R_factor_gt .0364
_refine_ls_shift/su_max .000
_refine_ls_structure_factor_coef Fsqd
_refine_ls_weighting_details 'w=1/[\s^2^(Fo^2^)+(0.0379P)^2^+0.2459P] where P=(Fo^2^+2Fc^2^)/3'
_refine_ls_weighting_scheme calc
_refine_ls_wR_factor_ref .1017
_reflns_number_gt 979
_reflns_number_total 1602
_reflns_threshold_expression F^2^>2\sF^2^
_cod_data_source_file na0119.cif
_cod_data_source_block jzs52
_cod_original_sg_symbol_H-M 'P1 21/c 1'
_cod_database_code 2103732
_cod_database_fobs_code 2103732

loop_
_symmetry_equiv_pos_as_xyz
'x, y, z'
'x, -y+1/2, z+1/2'
'-x, -y, -z'
'-x, y-1/2, -z-1/2'

loop_
_atom_site_label
_atom_site_fract_x
_atom_site_fract_y
_atom_site_fract_z
_atom_site_U_iso_or_equiv
_atom_site_adp_type
_atom_site_calc_flag
_atom_site_refinement_flags
_atom_site_occupancy
_atom_site_type_symbol
S .35292(15) .13345(3) .17276(9) .0699(3) Uani d . 1 S
O .2915(3) .01114(6) .6521(2) .0586(5) Uani d . 1 O
H1O .1547 -.0166 .6397 .070 Uiso d R 1 H
N1 .1725(4) .05282(7) .5137(2) .0457(5) Uani d . 1 N
C1 .3238(4) .09592(9) .5159(3) .0418(5) Uani d . 1 C
C2 .5990(4) .10451(9) .6479(3) .0537(6) Uani d . 1 C
H1C2 .7277 .0958 .5817 .064 Uiso calc R 1 H
H2C2 .6288 .0780 .7537 .064 Uiso calc R 1 H
C3 .6428(5) .16599(11) .7232(4) .0641(7) Uani d . 1 C
H1C3 .5403 .1722 .8105 .077 Uiso calc R 1 H
H2C3 .8298 .1713 .7927 .077 Uiso calc R 1 H
C4 .5611(5) .20973(10) .5652(4) .0607(7) Uani d . 1 C
H1C4 .6718 .2054 .4824 .073 Uiso calc R 1 H
H2C4 .5876 .2483 .6184 .073 Uiso calc R 1 H
C5 .2711(5) .20169(9) .4518(4) .0610(7) Uani d . 1 C
H1C5 .2241 .2295 .3492 .073 Uiso calc R 1 H
H2C5 .1608 .2092 .5331 .073 Uiso calc R 1 H
C6 .2120(4) .14133(9) .3691(3) .0503(6) Uani d . 1 C
H1C6 .0183 .1363 .3200 .060 Uiso calc R 1 H
C7 .2027(7) .06699(12) .0733(4) .0837(9) Uani d . 1 C
H7A .2486 .0588 -.0401 .126 Uiso calc R 1 H
H7B .0125 .0700 .0433 .126 Uiso calc R 1 H
H7C .2663 .0365 .1634 .126 Uiso calc R 1 H

loop_
_atom_site_aniso_label
_atom_site_aniso_U_11
_atom_site_aniso_U_22
_atom_site_aniso_U_33
_atom_site_aniso_U_12
_atom_site_aniso_U_13
_atom_site_aniso_U_23
S .0896(5) .0683(5) .0535(4) -.0158(4) .0243(3) .0024(3)
O .0702(11) .0474(9) .0540(10) -.0096(8) .0127(8) .0101(8)
N1 .0499(11) .0404(10) .0480(10) -.0012(9) .0168(9) .0034(9)
C1 .0420(12) .0396(12) .0455(12) -.0005(10) .0159(10) -.0024(10)
C2 .0483(14) .0458(13) .0608(14) -.0043(11) .0074(12) -.0004(12)
C3 .0646(17) .0590(16) .0642(16) -.0125(13) .0130(13) -.0110(13)
C4 .0628(16) .0418(13) .0784(17) -.0090(12) .0227(14) -.0093(13)
C5 .0624(16) .0410(13) .0817(17) .0074(12) .0247(14) .0046(12)
C6 .0410(12) .0469(13) .0604(14) .0013(10) .0115(10) .0061(11)
C7 .109(3) .0753(19) .0525(15) -.0035(18) .0035(16) -.0061(14)

loop_
_atom_type_symbol
_atom_type_description
_atom_type_scat_dispersion_real
_atom_type_scat_dispersion_imag
_atom_type_scat_source
C C .0033 .0016 'International Tables Vol C Tables 4.2.6.8 and 6.1.1.4'
O O .0106 .0060 'International Tables Vol C Tables 4.2.6.8 and 6.1.1.4'
N N .0061 .0033 'International Tables Vol C Tables 4.2.6.8 and 6.1.1.4'
S S .1246 .1234 'International Tables Vol C Tables 4.2.6.8 and 6.1.1.4'
H H .0000 .0000 'International Tables Vol C Tables 4.2.6.8 and 6.1.1.4'

loop_
_geom_angle_atom_site_label_1
_geom_angle_atom_site_label_2
_geom_angle_atom_site_label_3
_geom_angle
C7 S C6 100.24(13)
C1 N1 O 113.03(18)
N1 C1 C2 126.2(2)
N1 C1 C6 115.85(19)
C2 C1 C6 117.94(18)
C1 C2 C3 111.90(19)
C4 C3 C2 111.8(2)
C3 C4 C5 110.4(2)
C4 C5 C6 112.64(19)
C1 C6 C5 111.65(19)
C1 C6 S 109.87(15)
C5 C6 S 109.16(16)

loop_
_geom_bond_atom_site_label_1
_geom_bond_atom_site_label_2
_geom_bond_distance
S C7 1.787(3)
S C6 1.829(2)
O N1 1.410(2)
N1 C1 1.276(3)
C1 C2 1.494(3)
C1 C6 1.500(3)
C2 C3 1.524(3)
C3 C4 1.509(3)
C4 C5 1.514(3)
C5 C6 1.523(3)

loop_
_geom_torsion_atom_site_label_1
_geom_torsion_atom_site_label_2
_geom_torsion_atom_site_label_3
_geom_torsion_atom_site_label_4
_geom_torsion
O N1 C1 C2 -.5(3)
O N1 C1 C6 178.60(16)
N1 C1 C2 C3 -136.6(2)
C6 C1 C2 C3 44.4(3)
C1 C2 C3 C4 -50.6(3)
C2 C3 C4 C5 57.8(3)
C3 C4 C5 C6 -57.3(3)
N1 C1 C6 C5 137.5(2)
C2 C1 C6 C5 -43.3(3)
N1 C1 C6 S -101.24(19)
C2 C1 C6 S 77.9(2)
C4 C5 C6 C1 48.8(3)
C4 C5 C6 S -72.8(2)
C7 S C6 C1 68.30(18)
C7 S C6 C5 -168.96(17)

loop_
_cod_related_entry_id
_cod_related_entry_database
_cod_related_entry_code
1 ChemSpider 10236893
